data_4514880
loop_
_publ_author_name
'Woo, Sung-Jun'
'Choi, Sunghan'
'Kim, So-Yoen'
'Kim, Pil Soo'
'Jo, Ju Hyoung'
'Kim, Chul Hoon'
'Son, Ho-Jin'
'Pac, Chyongjin'
'Kang, Sang Ook'

_publ_section_title
;
 Highly Selective and Durable Photochemical CO2 Reduction by Molecular
 Mn(I) Catalyst Fixed on a Particular Dye-Sensitized TiO2 Platform
;
_journal_issue 3
_journal_name_full 'ACS Catalysis'
_journal_page_first 2580
_journal_paper_doi 10.1021/acscatal.8b03816
_journal_volume 9
_journal_year 2019
_chemical_formula_moiety 'C23 H30 Br Mn N2 O9 P2'
_chemical_formula_sum 'C23 H30 Br Mn N2 O9 P2'
_chemical_formula_weight 675.28
_space_group_crystal_system triclinic
_space_group_IT_number 2
_space_group_name_Hall '-P 1'
_space_group_name_H-M_alt 'P -1'
_symmetry_space_group_name_Hall '-P 1'
_symmetry_space_group_name_H-M 'P -1'
_atom_sites_solution_hydrogens geom
_atom_sites_solution_primary direct
_audit_creation_method SHELXL-2014/7
_cell_angle_alpha 61.150(2)
_cell_angle_beta 71.428(3)
_cell_angle_gamma 73.307(3)
_cell_formula_units_Z 2
_cell_length_a 11.5014(9)
_cell_length_b 12.2370(10)
_cell_length_c 12.4559(9)
_cell_measurement_reflns_used 9906
_cell_measurement_temperature 293(2)
_cell_measurement_theta_max 23.279
_cell_measurement_theta_min 2.478
_cell_volume 1436.6(2)
_computing_cell_refinement 'SMART (Bruker, 1999)'
_computing_data_collection 'SMART (Bruker, 1999)'
_computing_data_reduction 'SAINT-Plus (Bruker, 1999)'
_computing_molecular_graphics 'Ortep-3 for Windows (Farrugia, 1997)'
_computing_publication_material 'SHELXL-2014/7 (Sheldrick, 2014)'
_computing_structure_refinement 'SHELXL-2014/7 (Sheldrick, 2014)'
_computing_structure_solution 'SHELXL-2014/7 (Sheldrick, 2014)'
_diffrn_ambient_temperature 293(2)
_diffrn_measured_fraction_theta_full 0.999
_diffrn_measured_fraction_theta_max 0.995
_diffrn_measurement_device_type 'Bruker SMART 1000 CCD diffractometer'
_diffrn_measurement_method \w-scans
_diffrn_radiation_type MoK\a
_diffrn_radiation_wavelength 0.71073
_diffrn_reflns_av_R_equivalents 0.0528
_diffrn_reflns_av_unetI/netI 0.0300
_diffrn_reflns_Laue_measured_fraction_full 0.999
_diffrn_reflns_Laue_measured_fraction_max 0.995
_diffrn_reflns_limit_h_max 15
_diffrn_reflns_limit_h_min -15
_diffrn_reflns_limit_k_max 16
_diffrn_reflns_limit_k_min -16
_diffrn_reflns_limit_l_max 15
_diffrn_reflns_limit_l_min -16
_diffrn_reflns_number 53994
_diffrn_reflns_point_group_measured_fraction_full 0.999
_diffrn_reflns_point_group_measured_fraction_max 0.995
_diffrn_reflns_theta_full 25.242
_diffrn_reflns_theta_max 28.458
_diffrn_reflns_theta_min 2.247
_exptl_absorpt_coefficient_mu 2.012
_exptl_absorpt_correction_type multi-scan
_exptl_absorpt_process_details 'SADABS (Sheldric, 1996)'
_exptl_crystal_colour red
_exptl_crystal_density_diffrn 1.561
_exptl_crystal_description block
_exptl_crystal_F_000 688
_exptl_crystal_size_max 0.4
_exptl_crystal_size_mid 0.3
_exptl_crystal_size_min 0.3
_exptl_transmission_factor_max 0.547
_exptl_transmission_factor_min 0.49
_refine_diff_density_max 1.035
_refine_diff_density_min -0.591
_refine_diff_density_rms 0.092
_refine_ls_extinction_method none
_refine_ls_goodness_of_fit_ref 1.028
_refine_ls_hydrogen_treatment constr
_refine_ls_matrix_type full
_refine_ls_number_parameters 343
_refine_ls_number_reflns 7229
_refine_ls_number_restraints 0
_refine_ls_restrained_S_all 1.028
_refine_ls_R_factor_all 0.0657
_refine_ls_R_factor_gt 0.0443
_refine_ls_shift/su_max 0.001
_refine_ls_shift/su_mean 0.000
_refine_ls_structure_factor_coef Fsqd
_refine_ls_weighting_details 'w=1/[\s^2^(Fo^2^)+(0.0537P)^2^+1.9253P] where P=(Fo^2^+2Fc^2^)/3'
_refine_ls_weighting_scheme calc
_refine_ls_wR_factor_gt 0.1050
_refine_ls_wR_factor_ref 0.1162
_reflns_Friedel_coverage 0.000
_reflns_number_gt 5629
_reflns_number_total 7229
_reflns_threshold_expression 'I > 2\s(I)'
_cod_data_source_file cs8b03816_si_002.cif
_cod_data_source_block shelx
_cod_database_code 4514880
_shelx_shelxl_version_number 2014/7
_shelx_space_group_comment
;
The symmetry employed for this shelxl refinement is uniquely defined
by the following loop, which should always be used as a source of
symmetry information in preference to the above space-group names.
They are only intended as comments.
;
_shelx_estimated_absorpt_t_min 0.49
_shelx_estimated_absorpt_t_max 0.547

loop_
_space_group_symop_operation_xyz
'x, y, z'
'-x, -y, -z'

loop_
_atom_site_label
_atom_site_type_symbol
_atom_site_fract_x
_atom_site_fract_y
_atom_site_fract_z
_atom_site_U_iso_or_equiv
_atom_site_adp_type
_atom_site_occupancy
_atom_site_site_symmetry_order
_atom_site_calc_flag
_atom_site_refinement_flags_posn
_atom_site_refinement_flags_adp
Br1 Br 0.64417(3) -0.34423(3) 0.73874(3) 0.03808(10) Uani 1 1 d . .
Mn1 Mn 0.83780(4) -0.24444(4) 0.63356(4) 0.02440(11) Uani 1 1 d . .
P1 P 0.66325(8) 0.42109(8) 0.37953(8) 0.03637(19) Uani 1 1 d . .
P2 P 0.70710(8) 0.01103(8) 0.00623(7) 0.03370(18) Uani 1 1 d . .
O1 O 1.0651(2) -0.1304(3) 0.5233(3) 0.0632(8) Uani 1 1 d . .
O2 O 0.8569(3) -0.2985(3) 0.8846(3) 0.0653(8) Uani 1 1 d . .
O3 O 0.9846(3) -0.4954(2) 0.6793(3) 0.0531(7) Uani 1 1 d . .
O4 O 0.7541(2) 0.3792(2) 0.4687(2) 0.0424(5) Uani 1 1 d . .
O5 O 0.7500(3) 0.3742(2) 0.2794(2) 0.0645(9) Uani 1 1 d . .
O6 O 0.6081(2) 0.5553(2) 0.3317(2) 0.0455(6) Uani 1 1 d . .
O7 O 0.8512(2) -0.0078(3) -0.0086(2) 0.0542(7) Uani 1 1 d . .
O8 O 0.6711(3) 0.1319(2) 0.0303(2) 0.0481(6) Uani 1 1 d . .
O9 O 0.6637(2) 0.0206(3) -0.0970(2) 0.0472(6) Uani 1 1 d . .
N1 N 0.7294(2) -0.0709(2) 0.59488(19) 0.0215(4) Uani 1 1 d . .
N2 N 0.7985(2) -0.2014(2) 0.4667(2) 0.0231(4) Uani 1 1 d . .
C1 C 0.7034(3) -0.0058(3) 0.6635(2) 0.0250(5) Uani 1 1 d . .
H1 H 0.7273 -0.0458 0.7401 0.030 Uiso 1 1 calc R U
C2 C 0.6432(2) 0.1169(3) 0.6253(2) 0.0250(5) Uani 1 1 d . .
H2 H 0.6268 0.1581 0.6760 0.030 Uiso 1 1 calc R U
C3 C 0.6066(2) 0.1796(3) 0.5114(3) 0.0242(5) Uani 1 1 d . .
C4 C 0.6283(3) 0.1108(3) 0.4426(2) 0.0245(5) Uani 1 1 d . .
H4 H 0.6022 0.1480 0.3674 0.029 Uiso 1 1 calc R U
C5 C 0.6889(2) -0.0131(2) 0.4866(2) 0.0208(5) Uani 1 1 d . .
C6 C 0.7192(2) -0.0930(2) 0.4197(2) 0.0212(5) Uani 1 1 d . .
C7 C 0.6696(3) -0.0623(3) 0.3186(2) 0.0246(5) Uani 1 1 d . .
H7 H 0.6137 0.0120 0.2898 0.029 Uiso 1 1 calc R U
C8 C 0.7035(3) -0.1429(3) 0.2606(2) 0.0265(6) Uani 1 1 d . .
C9 C 0.7880(3) -0.2516(3) 0.3072(3) 0.0305(6) Uani 1 1 d . .
H9 H 0.8146 -0.3071 0.2699 0.037 Uiso 1 1 calc R U
C10 C 0.8320(3) -0.2770(3) 0.4085(3) 0.0291(6) Uani 1 1 d . .
H10 H 0.8882 -0.3508 0.4384 0.035 Uiso 1 1 calc R U
C11 C 0.9780(3) -0.1742(3) 0.5633(3) 0.0360(7) Uani 1 1 d . .
C12 C 0.8494(3) -0.2755(3) 0.7865(3) 0.0381(7) Uani 1 1 d . .
C13 C 0.9291(3) -0.3988(3) 0.6585(3) 0.0358(7) Uani 1 1 d . .
C14 C 0.5499(3) 0.3165(3) 0.4631(3) 0.0306(6) Uani 1 1 d . .
H14A H 0.4978 0.3339 0.5333 0.037 Uiso 1 1 calc R U
H14B H 0.4971 0.3337 0.4078 0.037 Uiso 1 1 calc R U
C15 C 0.7158(3) 0.4145(3) 0.5721(4) 0.0441(8) Uani 1 1 d . .
H15A H 0.6317 0.3989 0.6167 0.053 Uiso 1 1 calc R U
H15B H 0.7177 0.5037 0.5408 0.053 Uiso 1 1 calc R U
C16 C 0.8040(4) 0.3366(5) 0.6582(5) 0.0647(12) Uani 1 1 d . .
H16A H 0.7806 0.3583 0.7275 0.097 Uiso 1 1 calc R U
H16B H 0.8012 0.2486 0.6889 0.097 Uiso 1 1 calc R U
H16C H 0.8868 0.3530 0.6133 0.097 Uiso 1 1 calc R U
C17 C 0.7844(8) 0.4442(5) 0.1553(4) 0.116(3) Uani 1 1 d . .
H17A H 0.8661 0.4639 0.1386 0.140 Uiso 1 1 calc R U
H17B H 0.7273 0.5236 0.1327 0.140 Uiso 1 1 calc R U
C18 C 0.7888(12) 0.3917(8) 0.0766(7) 0.198(6) Uani 1 1 d . .
H18A H 0.8144 0.4501 -0.0091 0.297 Uiso 1 1 calc R U
H18B H 0.8473 0.3145 0.0953 0.297 Uiso 1 1 calc R U
H18C H 0.7080 0.3744 0.0894 0.297 Uiso 1 1 calc R U
C19 C 0.6508(3) -0.1155(3) 0.1526(3) 0.0311(6) Uani 1 1 d . .
H19A H 0.5611 -0.0949 0.1749 0.037 Uiso 1 1 calc R U
H19B H 0.6697 -0.1917 0.1403 0.037 Uiso 1 1 calc R U
C20 C 0.9373(5) -0.0894(5) -0.0562(5) 0.0726(13) Uani 1 1 d . .
H20A H 0.8950 -0.1527 -0.0466 0.087 Uiso 1 1 calc R U
H20B H 1.0003 -0.1328 -0.0063 0.087 Uiso 1 1 calc R U
C21 C 0.9974(5) -0.0283(6) -0.1854(5) 0.0901(18) Uani 1 1 d . .
H21A H 1.0547 -0.0903 -0.2109 0.135 Uiso 1 1 calc R U
H21B H 0.9361 0.0131 -0.2361 0.135 Uiso 1 1 calc R U
H21C H 1.0415 0.0330 -0.1958 0.135 Uiso 1 1 calc R U
C22 C 0.5424(5) 0.1943(5) 0.0415(5) 0.0770(14) Uani 1 1 d . .
H22A H 0.4905 0.1404 0.0480 0.092 Uiso 1 1 calc R U
H22B H 0.5160 0.2060 0.1178 0.092 Uiso 1 1 calc R U
C23 C 0.5250(6) 0.3140(6) -0.0629(6) 0.114(2) Uani 1 1 d . .
H23A H 0.4390 0.3515 -0.0515 0.171 Uiso 1 1 calc R U
H23B H 0.5749 0.3683 -0.0688 0.171 Uiso 1 1 calc R U
H23C H 0.5495 0.3027 -0.1386 0.171 Uiso 1 1 calc R U

loop_
_atom_site_aniso_label
_atom_site_aniso_U_11
_atom_site_aniso_U_22
_atom_site_aniso_U_33
_atom_site_aniso_U_23
_atom_site_aniso_U_13
_atom_site_aniso_U_12
Br1 0.03999(18) 0.04168(19) 0.03374(17) -0.01341(14) -0.00548(13) -0.01614(14)
Mn1 0.0284(2) 0.0216(2) 0.0250(2) -0.00975(16) -0.01055(16) -0.00172(16)
P1 0.0455(5) 0.0249(4) 0.0357(4) -0.0147(3) -0.0051(4) -0.0026(3)
P2 0.0398(4) 0.0420(4) 0.0225(4) -0.0171(3) -0.0068(3) -0.0052(3)
O1 0.0323(13) 0.0431(15) 0.105(2) -0.0297(16) -0.0034(14) -0.0091(11)
O2 0.107(2) 0.0565(17) 0.0411(15) -0.0128(13) -0.0395(16) -0.0152(16)
O3 0.0616(16) 0.0267(12) 0.0731(18) -0.0196(12) -0.0308(14) 0.0047(11)
O4 0.0347(12) 0.0393(13) 0.0559(15) -0.0240(11) -0.0091(11) -0.0041(10)
O5 0.093(2) 0.0384(14) 0.0396(14) -0.0185(12) 0.0118(14) -0.0041(14)
O6 0.0634(16) 0.0257(11) 0.0457(14) -0.0136(10) -0.0151(12) -0.0042(11)
O7 0.0415(14) 0.0771(19) 0.0396(14) -0.0249(13) -0.0015(11) -0.0117(13)
O8 0.0653(17) 0.0403(13) 0.0436(14) -0.0193(11) -0.0195(12) -0.0046(12)
O9 0.0600(16) 0.0626(16) 0.0263(11) -0.0245(11) -0.0126(11) -0.0066(13)
N1 0.0250(11) 0.0235(11) 0.0168(10) -0.0096(8) -0.0030(8) -0.0052(9)
N2 0.0265(11) 0.0219(11) 0.0231(11) -0.0119(9) -0.0043(9) -0.0041(9)
C1 0.0308(14) 0.0290(14) 0.0182(12) -0.0119(11) -0.0046(10) -0.0066(11)
C2 0.0258(13) 0.0308(14) 0.0248(13) -0.0178(11) -0.0017(10) -0.0071(11)
C3 0.0211(12) 0.0256(13) 0.0280(13) -0.0150(11) -0.0034(10) -0.0023(10)
C4 0.0300(14) 0.0246(13) 0.0223(12) -0.0120(11) -0.0084(10) -0.0025(11)
C5 0.0222(12) 0.0243(13) 0.0175(11) -0.0105(10) -0.0025(9) -0.0051(10)
C6 0.0227(12) 0.0225(12) 0.0182(12) -0.0096(10) -0.0024(9) -0.0040(10)
C7 0.0286(13) 0.0259(13) 0.0210(12) -0.0113(10) -0.0059(10) -0.0040(11)
C8 0.0317(14) 0.0317(14) 0.0207(12) -0.0134(11) -0.0023(10) -0.0115(11)
C9 0.0409(16) 0.0275(14) 0.0304(14) -0.0195(12) -0.0052(12) -0.0055(12)
C10 0.0336(15) 0.0232(13) 0.0302(14) -0.0145(12) -0.0051(12) -0.0007(11)
C11 0.0341(16) 0.0261(15) 0.0465(18) -0.0160(14) -0.0115(14) 0.0011(13)
C12 0.052(2) 0.0287(15) 0.0364(17) -0.0100(13) -0.0191(15) -0.0073(14)
C13 0.0361(16) 0.0347(17) 0.0417(17) -0.0175(14) -0.0149(14) -0.0036(13)
C14 0.0341(15) 0.0273(14) 0.0381(16) -0.0203(13) -0.0138(13) 0.0027(12)
C15 0.0449(19) 0.0379(18) 0.059(2) -0.0269(17) -0.0141(16) -0.0059(15)
C16 0.054(2) 0.077(3) 0.079(3) -0.039(3) -0.028(2) -0.005(2)
C17 0.183(7) 0.065(3) 0.041(3) -0.013(2) 0.011(3) 0.010(4)
C18 0.421(19) 0.106(6) 0.074(5) -0.041(4) -0.090(8) -0.009(9)
C19 0.0387(16) 0.0377(16) 0.0266(14) -0.0193(12) -0.0084(12) -0.0082(13)
C20 0.065(3) 0.088(4) 0.081(3) -0.052(3) -0.010(2) -0.011(3)
C21 0.087(4) 0.122(5) 0.073(3) -0.058(3) 0.022(3) -0.047(4)
C22 0.086(4) 0.069(3) 0.081(3) -0.047(3) -0.017(3) 0.008(3)
C23 0.104(5) 0.094(5) 0.079(4) -0.001(3) -0.024(3) 0.014(4)

loop_
_atom_type_symbol
_atom_type_description
_atom_type_scat_dispersion_real
_atom_type_scat_dispersion_imag
_atom_type_scat_source
C C 0.0033 0.0016 'International Tables Vol C Tables 4.2.6.8 and 6.1.1.4'
H H 0.0000 0.0000 'International Tables Vol C Tables 4.2.6.8 and 6.1.1.4'
Br Br -0.2901 2.4595 'International Tables Vol C Tables 4.2.6.8 and 6.1.1.4'
Mn Mn 0.3368 0.7283 'International Tables Vol C Tables 4.2.6.8 and 6.1.1.4'
N N 0.0061 0.0033 'International Tables Vol C Tables 4.2.6.8 and 6.1.1.4'
O O 0.0106 0.0060 'International Tables Vol C Tables 4.2.6.8 and 6.1.1.4'
P P 0.1023 0.0942 'International Tables Vol C Tables 4.2.6.8 and 6.1.1.4'

loop_
_geom_angle_atom_site_label_1
_geom_angle_atom_site_label_2
_geom_angle_atom_site_label_3
_geom_angle
C12 Mn1 C13 87.85(15)
C12 Mn1 C11 90.52(15)
C13 Mn1 C11 90.42(14)
C12 Mn1 N1 96.43(12)
C13 Mn1 N1 175.37(11)
C11 Mn1 N1 91.30(11)
C12 Mn1 N2 172.00(13)
C13 Mn1 N2 97.43(12)
C11 Mn1 N2 95.43(12)
N1 Mn1 N2 78.13(8)
C12 Mn1 Br1 87.44(11)
C13 Mn1 Br1 89.31(11)
C11 Mn1 Br1 177.95(11)
N1 Mn1 Br1 89.12(6)
N2 Mn1 Br1 86.62(6)
O6 P1 O5 116.32(15)
O6 P1 O4 115.01(14)
O5 P1 O4 100.05(16)
O6 P1 C14 113.41(15)
O5 P1 C14 104.13(15)
O4 P1 C14 106.43(13)
O9 P2 O8 116.19(15)
O9 P2 O7 117.03(14)
O8 P2 O7 97.82(16)
O9 P2 C19 111.42(15)
O8 P2 C19 106.32(14)
O7 P2 C19 106.71(15)
C15 O4 P1 119.7(2)
C17 O5 P1 127.3(3)
C20 O7 P2 123.9(3)
C22 O8 P2 119.3(3)
C1 N1 C5 117.6(2)
C1 N1 Mn1 125.14(18)
C5 N1 Mn1 117.06(16)
C10 N2 C6 117.2(2)
C10 N2 Mn1 126.02(19)
C6 N2 Mn1 116.25(16)
N1 C1 C2 122.9(2)
N1 C1 H1 118.6
C2 C1 H1 118.6
C1 C2 C3 120.1(2)
C1 C2 H2 119.9
C3 C2 H2 119.9
C2 C3 C4 117.2(2)
C2 C3 C14 121.1(2)
C4 C3 C14 121.7(2)
C5 C4 C3 119.9(2)
C5 C4 H4 120.1
C3 C4 H4 120.1
N1 C5 C4 122.2(2)
N1 C5 C6 113.6(2)
C4 C5 C6 124.2(2)
N2 C6 C7 122.2(2)
N2 C6 C5 114.2(2)
C7 C6 C5 123.6(2)
C8 C7 C6 119.9(3)
C8 C7 H7 120.1
C6 C7 H7 120.1
C9 C8 C7 117.4(2)
C9 C8 C19 120.6(2)
C7 C8 C19 122.1(3)
C10 C9 C8 119.7(2)
C10 C9 H9 120.1
C8 C9 H9 120.1
N2 C10 C9 123.6(3)
N2 C10 H10 118.2
C9 C10 H10 118.2
O1 C11 Mn1 177.7(3)
O2 C12 Mn1 178.3(3)
O3 C13 Mn1 177.0(3)
C3 C14 P1 113.2(2)
C3 C14 H14A 108.9
P1 C14 H14A 108.9
C3 C14 H14B 108.9
P1 C14 H14B 108.9
H14A C14 H14B 107.8
O4 C15 C16 107.8(3)
O4 C15 H15A 110.1
C16 C15 H15A 110.1
O4 C15 H15B 110.1
C16 C15 H15B 110.1
H15A C15 H15B 108.5
C15 C16 H16A 109.5
C15 C16 H16B 109.5
H16A C16 H16B 109.5
C15 C16 H16C 109.5
H16A C16 H16C 109.5
H16B C16 H16C 109.5
O5 C17 C18 117.0(6)
O5 C17 H17A 108.0
C18 C17 H17A 108.0
O5 C17 H17B 108.0
C18 C17 H17B 108.0
H17A C17 H17B 107.3
C17 C18 H18A 109.5
C17 C18 H18B 109.5
H18A C18 H18B 109.5
C17 C18 H18C 109.5
H18A C18 H18C 109.5
H18B C18 H18C 109.5
C8 C19 P2 115.1(2)
C8 C19 H19A 108.5
P2 C19 H19A 108.5
C8 C19 H19B 108.5
P2 C19 H19B 108.5
H19A C19 H19B 107.5
O7 C20 C21 114.5(5)
O7 C20 H20A 108.6
C21 C20 H20A 108.6
O7 C20 H20B 108.6
C21 C20 H20B 108.6
H20A C20 H20B 107.6
C20 C21 H21A 109.5
C20 C21 H21B 109.5
H21A C21 H21B 109.5
C20 C21 H21C 109.5
H21A C21 H21C 109.5
H21B C21 H21C 109.5
C23 C22 O8 112.4(5)
C23 C22 H22A 109.1
O8 C22 H22A 109.1
C23 C22 H22B 109.1
O8 C22 H22B 109.1
H22A C22 H22B 107.9
C22 C23 H23A 109.5
C22 C23 H23B 109.5
H23A C23 H23B 109.5
C22 C23 H23C 109.5
H23A C23 H23C 109.5
H23B C23 H23C 109.5

loop_
_geom_bond_atom_site_label_1
_geom_bond_atom_site_label_2
_geom_bond_distance
Br1 Mn1 2.5154(6)
Mn1 C12 1.796(3)
Mn1 C13 1.808(3)
Mn1 C11 1.811(3)
Mn1 N1 2.042(2)
Mn1 N2 2.051(2)
P1 O6 1.467(2)
P1 O5 1.566(3)
P1 O4 1.572(3)
P1 C14 1.797(3)
P2 O9 1.466(2)
P2 O8 1.565(3)
P2 O7 1.568(3)
P2 C19 1.800(3)
O1 C11 1.127(4)
O2 C12 1.141(4)
O3 C13 1.117(4)
O4 C15 1.452(4)
O5 C17 1.344(5)
O7 C20 1.399(5)
O8 C22 1.454(6)
N1 C1 1.345(3)
N1 C5 1.352(3)
N2 C10 1.340(3)
N2 C6 1.352(3)
C1 C2 1.373(4)
C1 H1 0.9300
C2 C3 1.387(4)
C2 H2 0.9300
C3 C4 1.394(4)
C3 C14 1.498(4)
C4 C5 1.385(4)
C4 H4 0.9300
C5 C6 1.476(3)
C6 C7 1.390(3)
C7 C8 1.390(4)
C7 H7 0.9300
C8 C9 1.386(4)
C8 C19 1.503(4)
C9 C10 1.373(4)
C9 H9 0.9300
C10 H10 0.9300
C14 H14A 0.9700
C14 H14B 0.9700
C15 C16 1.496(5)
C15 H15A 0.9700
C15 H15B 0.9700
C16 H16A 0.9600
C16 H16B 0.9600
C16 H16C 0.9600
C17 C18 1.390(9)
C17 H17A 0.9700
C17 H17B 0.9700
C18 H18A 0.9600
C18 H18B 0.9600
C18 H18C 0.9600
C19 H19A 0.9700
C19 H19B 0.9700
C20 C21 1.433(7)
C20 H20A 0.9700
C20 H20B 0.9700
C21 H21A 0.9600
C21 H21B 0.9600
C21 H21C 0.9600
C22 C23 1.426(7)
C22 H22A 0.9700
C22 H22B 0.9700
C23 H23A 0.9600
C23 H23B 0.9600
C23 H23C 0.9600

loop_
_geom_torsion_atom_site_label_1
_geom_torsion_atom_site_label_2
_geom_torsion_atom_site_label_3
_geom_torsion_atom_site_label_4
_geom_torsion
O6 P1 O4 C15 48.9(3)
O5 P1 O4 C15 174.3(2)
C14 P1 O4 C15 -77.6(3)
O6 P1 O5 C17 3.5(6)
O4 P1 O5 C17 -121.0(6)
C14 P1 O5 C17 129.0(6)
O9 P2 O7 C20 -42.3(4)
O8 P2 O7 C20 -167.0(3)
C19 P2 O7 C20 83.3(4)
O9 P2 O8 C22 50.1(3)
O7 P2 O8 C22 175.5(3)
C19 P2 O8 C22 -74.5(3)
C5 N1 C1 C2 -3.0(4)
Mn1 N1 C1 C2 171.6(2)
N1 C1 C2 C3 -0.2(4)
C1 C2 C3 C4 3.1(4)
C1 C2 C3 C14 -175.1(3)
C2 C3 C4 C5 -2.7(4)
C14 C3 C4 C5 175.5(3)
C1 N1 C5 C4 3.3(4)
Mn1 N1 C5 C4 -171.7(2)
C1 N1 C5 C6 -178.6(2)
Mn1 N1 C5 C6 6.4(3)
C3 C4 C5 N1 -0.5(4)
C3 C4 C5 C6 -178.4(2)
C10 N2 C6 C7 2.6(4)
Mn1 N2 C6 C7 -169.7(2)
C10 N2 C6 C5 -178.6(2)
Mn1 N2 C6 C5 9.1(3)
N1 C5 C6 N2 -10.0(3)
C4 C5 C6 N2 168.0(2)
N1 C5 C6 C7 168.7(2)
C4 C5 C6 C7 -13.2(4)
N2 C6 C7 C8 -1.5(4)
C5 C6 C7 C8 179.8(2)
C6 C7 C8 C9 -0.6(4)
C6 C7 C8 C19 178.8(3)
C7 C8 C9 C10 1.5(4)
C19 C8 C9 C10 -177.9(3)
C6 N2 C10 C9 -1.7(4)
Mn1 N2 C10 C9 169.9(2)
C8 C9 C10 N2 -0.4(5)
C2 C3 C14 P1 84.9(3)
C4 C3 C14 P1 -93.2(3)
O6 P1 C14 C3 179.8(2)
O5 P1 C14 C3 52.4(2)
O4 P1 C14 C3 -52.8(2)
P1 O4 C15 C16 166.0(3)
P1 O5 C17 C18 -139.8(7)
C9 C8 C19 P2 -108.2(3)
C7 C8 C19 P2 72.5(3)
O9 P2 C19 C8 172.7(2)
O8 P2 C19 C8 -59.8(3)
O7 P2 C19 C8 43.8(3)
P2 O7 C20 C21 99.6(5)
P2 O8 C22 C23 -110.2(5)
